data_1543625
loop_
_publ_author_name
'Ramprasad, N.'
'Gowda, Ramakrishna'
'Gowda, K.V. Arjuna'
'Basanagouda, Mahantesha'

_publ_section_title
;
 2-(4,6-Dimethyl-1-benzofuran-3-yl)acetic acid
;
_journal_issue 7
_journal_name_full IUCrData
_journal_page_first x161032
_journal_paper_doi 10.1107/S2414314616010324
_journal_volume 1
_journal_year 2016
_chemical_formula_moiety 'C12 H12 O3'
_chemical_formula_sum 'C12 H12 O3'
_chemical_formula_weight 204.22
_chemical_melting_point_gt 433
_chemical_melting_point_lt 432
_chemical_name_common '4,6-Dimethyl-benzofuran-3-yl-acetic acid'
_chemical_name_systematic
;
2-(4,6-Dimethyl-1-benzofuran-3-yl)acetic acid
;
_space_group_crystal_system monoclinic
_space_group_IT_number 14
_space_group_name_Hall '-P 2yn'
_space_group_name_H-M_alt 'P 1 21/n 1'
_symmetry_space_group_name_Hall '-P 2yn'
_symmetry_space_group_name_H-M 'P 1 21/n 1'
_atom_sites_solution_hydrogens geom
_audit_creation_method SHELXL-2014/7
_cell_angle_alpha 90
_cell_angle_beta 100.829(2)
_cell_angle_gamma 90
_cell_formula_units_Z 4
_cell_length_a 9.5048(4)
_cell_length_b 4.8237(2)
_cell_length_c 23.3395(11)
_cell_measurement_reflns_used 4624
_cell_measurement_temperature 293(2)
_cell_measurement_theta_max 25.64
_cell_measurement_theta_min 2.19
_cell_volume 1051.02(8)
_computing_cell_refinement
;
SAINT (Bruker, 2004)
;
_computing_data_collection
;
APEX2 (Bruker, 2004)
;
_computing_data_reduction
;
SAINT (Bruker, 2004)
;
_computing_molecular_graphics
;
ORTEP-3 for Windows (Farrugia, 2012) and Mercury (Macrae <i>et al.</i>,
2008)
;
_computing_publication_material
;
SHELXL2014 (Sheldrick, 2015)
;
_computing_structure_refinement
;
SHELXL2014 (Sheldrick, 2015)
;
_computing_structure_solution
;
SIR92 (Altomare <i>et al.</i>,  1994)
;
_diffrn_ambient_temperature 293(2)
_diffrn_measured_fraction_theta_full 0.999
_diffrn_measured_fraction_theta_max 1.000
_diffrn_measurement_device_type 'Bruker axs kappa apex2 CCD'
_diffrn_measurement_method '\w and \f scan'
_diffrn_radiation_monochromator graphite
_diffrn_radiation_source 'fine-focus sealed tube'
_diffrn_radiation_type MoK\a
_diffrn_radiation_wavelength 0.71073
_diffrn_reflns_av_R_equivalents 0.0267
_diffrn_reflns_limit_h_max 11
_diffrn_reflns_limit_h_min -11
_diffrn_reflns_limit_k_max 5
_diffrn_reflns_limit_k_min -5
_diffrn_reflns_limit_l_max 28
_diffrn_reflns_limit_l_min -28
_diffrn_reflns_number 15929
_diffrn_reflns_theta_full 25.242
_diffrn_reflns_theta_max 25.986
_diffrn_reflns_theta_min 2.195
_exptl_absorpt_coefficient_mu 0.092
_exptl_absorpt_correction_T_max 0.992
_exptl_absorpt_correction_T_min 0.969
_exptl_absorpt_correction_type multi-scan
_exptl_absorpt_process_details
;
(SADABS; Bruker, 2004)
;
_exptl_crystal_colour colourless
_exptl_crystal_density_diffrn 1.291
_exptl_crystal_description block
_exptl_crystal_F_000 432
_exptl_crystal_size_max 0.25
_exptl_crystal_size_mid 0.20
_exptl_crystal_size_min 0.20
_refine_diff_density_max 0.269
_refine_diff_density_min -0.297
_refine_ls_extinction_coef 0.021(3)
_refine_ls_extinction_expression Fc^*^=kFc[1+0.001xFc^2^\l^3^/sin(2\q)]^-1/4^
_refine_ls_extinction_method
;
SHELXL2014 (Sheldrick, 2015)
;
_refine_ls_goodness_of_fit_ref 1.059
_refine_ls_hydrogen_treatment constr
_refine_ls_matrix_type full
_refine_ls_number_parameters 139
_refine_ls_number_reflns 2056
_refine_ls_number_restraints 0
_refine_ls_restrained_S_all 1.059
_refine_ls_R_factor_all 0.0594
_refine_ls_R_factor_gt 0.0432
_refine_ls_shift/su_max 0.001
_refine_ls_shift/su_mean 0.000
_refine_ls_structure_factor_coef Fsqd
_refine_ls_weighting_details 'w=1/[\s^2^(Fo^2^)+(0.0551P)^2^+0.4386P] where P=(Fo^2^+2Fc^2^)/3'
_refine_ls_weighting_scheme calc
_refine_ls_wR_factor_gt 0.1145
_refine_ls_wR_factor_ref 0.1288
_reflns_number_gt 1581
_reflns_number_total 2056
_reflns_threshold_expression 'I > 2\s(I)'
_cod_data_source_file hb4062sup1.cif
_cod_data_source_block I
_cod_database_code 1543625
_shelx_space_group_comment
;
The symmetry employed for this shelxl refinement is uniquely defined
by the following loop, which should always be used as a source of
symmetry information in preference to the above space-group names.
They are only intended as comments.
;
_shelx_estimated_absorpt_t_min 0.977
_shelx_estimated_absorpt_t_max 0.982

loop_
_space_group_symop_operation_xyz
'x, y, z'
'-x+1/2, y+1/2, -z+1/2'
'-x, -y, -z'
'x-1/2, -y-1/2, z-1/2'

loop_
_atom_site_type_symbol
_atom_site_label
_atom_site_fract_x
_atom_site_fract_y
_atom_site_fract_z
_atom_site_U_iso_or_equiv
_atom_site_adp_type
_atom_site_calc_flag
_atom_site_occupancy
C C1 0.6178(2) -0.1293(4) 0.07038(8) 0.0483(5) Uani d 1
C C2 0.7035(2) -0.2388(4) 0.12645(9) 0.0544(5) Uani d 1
H H2A 0.6384 -0.2841 0.1525 0.065 Uiso calc 1
H H2B 0.7501 -0.4093 0.1182 0.065 Uiso calc 1
C C3 0.81502(18) -0.0435(4) 0.15717(8) 0.0431(4) Uani d 1
C C4 0.79779(19) 0.1147(4) 0.20245(8) 0.0486(5) Uani d 1
H H4 0.7150 0.1145 0.2183 0.058 Uiso calc 1
C C5 1.01240(18) 0.2144(4) 0.18824(7) 0.0391(4) Uani d 1
C C6 0.95676(17) 0.0184(3) 0.14658(7) 0.0384(4) Uani d 1
C C7 1.0429(2) -0.0704(4) 0.10711(8) 0.0458(5) Uani d 1
C C8 1.1781(2) 0.0431(4) 0.11406(9) 0.0540(5) Uani d 1
H H8 1.2370 -0.0135 0.0886 0.065 Uiso calc 1
C C9 1.23245(19) 0.2375(4) 0.15682(9) 0.0519(5) Uani d 1
C C10 1.14744(19) 0.3273(4) 0.19488(8) 0.0480(5) Uani d 1
H H10 1.1798 0.4580 0.2237 0.058 Uiso calc 1
C C11 0.9921(3) -0.2776(5) 0.06001(9) 0.0667(6) Uani d 1
H H11A 0.9718 -0.4502 0.0773 0.100 Uiso calc 1
H H11B 1.0651 -0.3056 0.0372 0.100 Uiso calc 1
H H11C 0.9067 -0.2099 0.0353 0.100 Uiso calc 1
C C12 1.3832(2) 0.3480(6) 0.16180(13) 0.0832(8) Uani d 1
H H12A 1.4150 0.3199 0.1256 0.125 Uiso calc 1
H H12B 1.4459 0.2517 0.1924 0.125 Uiso calc 1
H H12C 1.3843 0.5425 0.1706 0.125 Uiso calc 1
O O1 0.64980(17) 0.0843(4) 0.04769(7) 0.0808(6) Uani d 1
O O2 0.50928(17) -0.2762(4) 0.04947(7) 0.0828(6) Uani d 1
H H2 0.4680 -0.2081 0.0187 0.124 Uiso calc 1
O O3 0.91475(13) 0.2772(3) 0.22303(5) 0.0484(4) Uani d 1

loop_
_atom_site_aniso_label
_atom_site_aniso_U_11
_atom_site_aniso_U_22
_atom_site_aniso_U_33
_atom_site_aniso_U_12
_atom_site_aniso_U_13
_atom_site_aniso_U_23
C1 0.0459(10) 0.0473(11) 0.0473(10) -0.0099(8) -0.0028(8) 0.0048(8)
C2 0.0515(11) 0.0519(11) 0.0527(11) -0.0142(9) -0.0087(9) 0.0131(9)
C3 0.0398(9) 0.0435(10) 0.0413(9) -0.0045(7) -0.0040(7) 0.0106(8)
C4 0.0377(9) 0.0612(12) 0.0459(10) -0.0028(8) 0.0053(8) 0.0064(9)
C5 0.0388(9) 0.0427(9) 0.0348(8) 0.0014(7) 0.0038(7) -0.0003(7)
C6 0.0412(9) 0.0356(9) 0.0358(8) 0.0002(7) 0.0003(7) 0.0050(7)
C7 0.0576(11) 0.0396(10) 0.0392(9) 0.0058(8) 0.0068(8) 0.0018(8)
C8 0.0531(11) 0.0596(12) 0.0529(11) 0.0104(10) 0.0192(9) 0.0045(10)
C9 0.0405(10) 0.0592(12) 0.0555(11) -0.0007(9) 0.0074(8) 0.0084(10)
C10 0.0423(10) 0.0511(11) 0.0471(10) -0.0067(8) -0.0005(8) -0.0018(8)
C11 0.0917(17) 0.0557(13) 0.0519(12) 0.0043(12) 0.0110(11) -0.0118(10)
C12 0.0465(12) 0.108(2) 0.0973(19) -0.0135(13) 0.0180(12) 0.0074(16)
O1 0.0777(11) 0.0734(11) 0.0753(11) -0.0296(9) -0.0270(8) 0.0324(9)
O2 0.0786(11) 0.0869(12) 0.0666(10) -0.0386(9) -0.0284(8) 0.0240(9)
O3 0.0433(7) 0.0587(8) 0.0435(7) -0.0017(6) 0.0089(5) -0.0080(6)

loop_
_atom_type_symbol
_atom_type_description
_atom_type_scat_dispersion_real
_atom_type_scat_dispersion_imag
_atom_type_scat_source
C C 0.0033 0.0016 'International Tables Vol C Tables 4.2.6.8 and 6.1.1.4'
H H 0.0000 0.0000 'International Tables Vol C Tables 4.2.6.8 and 6.1.1.4'
O O 0.0106 0.0060 'International Tables Vol C Tables 4.2.6.8 and 6.1.1.4'

loop_
_geom_angle_atom_site_label_1
_geom_angle_atom_site_label_2
_geom_angle_atom_site_label_3
_geom_angle
O1 C1 O2 123.60(18)
O1 C1 C2 122.38(16)
O2 C1 C2 114.02(16)
C3 C2 C1 114.56(15)
C3 C2 H2A 108.6
C1 C2 H2A 108.6
C3 C2 H2B 108.6
C1 C2 H2B 108.6
H2A C2 H2B 107.6
C4 C3 C6 105.86(15)
C4 C3 C2 123.83(17)
C6 C3 C2 130.31(18)
C3 C4 O3 113.03(16)
C3 C4 H4 123.5
O3 C4 H4 123.5
C10 C5 O3 124.36(16)
C10 C5 C6 124.98(17)
O3 C5 C6 110.65(15)
C5 C6 C7 118.25(16)
C5 C6 C3 105.41(15)
C7 C6 C3 136.34(17)
C8 C7 C6 116.47(17)
C8 C7 C11 121.12(18)
C6 C7 C11 122.41(18)
C7 C8 C9 124.24(18)
C7 C8 H8 117.9
C9 C8 H8 117.9
C10 C9 C8 119.28(17)
C10 C9 C12 120.1(2)
C8 C9 C12 120.6(2)
C5 C10 C9 116.77(18)
C5 C10 H10 121.6
C9 C10 H10 121.6
C7 C11 H11A 109.5
C7 C11 H11B 109.5
H11A C11 H11B 109.5
C7 C11 H11C 109.5
H11A C11 H11C 109.5
H11B C11 H11C 109.5
C9 C12 H12A 109.5
C9 C12 H12B 109.5
H12A C12 H12B 109.5
C9 C12 H12C 109.5
H12A C12 H12C 109.5
H12B C12 H12C 109.5
C1 O2 H2 109.5
C4 O3 C5 105.04(14)

loop_
_geom_bond_atom_site_label_1
_geom_bond_atom_site_label_2
_geom_bond_distance
C1 O1 1.223(2)
C1 O2 1.271(2)
C1 C2 1.501(3)
C2 C3 1.497(2)
C2 H2A 0.9700
C2 H2B 0.9700
C3 C4 1.338(3)
C3 C6 1.446(2)
C4 O3 1.371(2)
C4 H4 0.9300
C5 C10 1.376(2)
C5 O3 1.377(2)
C5 C6 1.388(2)
C6 C7 1.409(2)
C7 C8 1.378(3)
C7 C11 1.497(3)
C8 C9 1.396(3)
C8 H8 0.9300
C9 C10 1.378(3)
C9 C12 1.512(3)
C10 H10 0.9300
C11 H11A 0.9600
C11 H11B 0.9600
C11 H11C 0.9600
C12 H12A 0.9600
C12 H12B 0.9600
C12 H12C 0.9600
O2 H2 0.8200

loop_
_geom_hbond_atom_site_label_D
_geom_hbond_atom_site_label_H
_geom_hbond_atom_site_label_A
_geom_hbond_site_symmetry_A
_geom_hbond_distance_DH
_geom_hbond_distance_HA
_geom_hbond_distance_DA
_geom_hbond_angle_DHA
C4 H4 O3 2_645 0.93 2.58 3.328(2) 137
O2 H2 O1 3_655 0.82 1.83 2.645(2) 171

loop_
_geom_torsion_atom_site_label_1
_geom_torsion_atom_site_label_2
_geom_torsion_atom_site_label_3
_geom_torsion_atom_site_label_4
_geom_torsion
O1 C1 C2 C3 9.8(3)
O2 C1 C2 C3 -169.37(19)
C1 C2 C3 C4 99.9(2)
C1 C2 C3 C6 -80.0(3)
C6 C3 C4 O3 0.2(2)
C2 C3 C4 O3 -179.76(15)
C10 C5 C6 C7 -1.2(3)
O3 C5 C6 C7 -179.97(15)
C10 C5 C6 C3 178.44(17)
O3 C5 C6 C3 -0.37(19)
C4 C3 C6 C5 0.13(19)
C2 C3 C6 C5 -179.96(17)
C4 C3 C6 C7 179.6(2)
C2 C3 C6 C7 -0.5(3)
C5 C6 C7 C8 1.2(2)
C3 C6 C7 C8 -178.26(18)
C5 C6 C7 C11 -179.04(16)
C3 C6 C7 C11 1.5(3)
C6 C7 C8 C9 -0.4(3)
C11 C7 C8 C9 179.83(19)
C7 C8 C9 C10 -0.6(3)
C7 C8 C9 C12 179.1(2)
O3 C5 C10 C9 178.86(16)
C6 C5 C10 C9 0.2(3)
C8 C9 C10 C5 0.6(3)
C12 C9 C10 C5 -179.02(19)
C3 C4 O3 C5 -0.4(2)
C10 C5 O3 C4 -178.36(17)
C6 C5 O3 C4 0.46(19)

_cod_database_fobs_code 1543625
